data_1518300
loop_
_publ_author_name
'Chang, Meng-Yang'
'Cheng, Yu-Chieh'
'Lu, Yi-Ju'

_publ_section_title
;
 One-Pot Access to Sulfonylmethyl Arylpyrroles via the Domino Aerobic
 Wacker-Type Aminocyclization/1,4-Sulfonyl Migration.
;
_journal_issue 23
_journal_name_full 'Organic letters'
_journal_page_first 6252
_journal_paper_doi 10.1021/ol5032238
_journal_volume 16
_journal_year 2014
_chemical_formula_sum 'C18 H17 N O2 S'
_chemical_formula_weight 311.38
_chemical_name_systematic
;
 ?
;
_space_group_crystal_system monoclinic
_space_group_IT_number 14
_space_group_name_Hall '-P 2ybc'
_space_group_name_H-M_alt 'P 1 21/c 1'
_symmetry_space_group_name_Hall '-P 2ybc'
_symmetry_space_group_name_H-M 'P 1 21/c 1'
_atom_sites_solution_hydrogens geom
_audit_creation_method SHELXL-2014
_cell_angle_alpha 90
_cell_angle_beta 109.1820(10)
_cell_angle_gamma 90
_cell_formula_units_Z 4
_cell_length_a 12.8499(7)
_cell_length_b 10.5117(6)
_cell_length_c 12.0432(6)
_cell_measurement_reflns_used 5003
_cell_measurement_temperature 100(2)
_cell_measurement_theta_max 26.3825
_cell_measurement_theta_min 2.6384
_cell_volume 1536.41(14)
_computing_cell_refinement 'SAINT V8.34A (Bruker AXS Inc., 2013)'
_computing_data_collection 'APEX2 (Bruker AXS, 2010)'
_computing_data_reduction 'SAINT V8.34A (Bruker AXS Inc., 2013)'
_computing_molecular_graphics 'SHELXTL (Sheldrick, 2008)'
_computing_publication_material SHELXTL
_computing_structure_refinement 'SHELXL-2014 (Sheldrick, 2014)'
_diffrn_ambient_temperature 100(2)
_diffrn_detector_area_resol_mean 8.3333
_diffrn_measured_fraction_theta_full 0.999
_diffrn_measured_fraction_theta_max 0.997
_diffrn_measurement_device_type 'Bruker APEX-II CCD'
_diffrn_measurement_method '\f and \w scans'
_diffrn_radiation_type MoK\a
_diffrn_radiation_wavelength 0.71073
_diffrn_reflns_av_R_equivalents 0.0257
_diffrn_reflns_av_unetI/netI 0.0222
_diffrn_reflns_Laue_measured_fraction_full 0.999
_diffrn_reflns_Laue_measured_fraction_max 0.997
_diffrn_reflns_limit_h_max 16
_diffrn_reflns_limit_h_min -16
_diffrn_reflns_limit_k_max 13
_diffrn_reflns_limit_k_min -13
_diffrn_reflns_limit_l_max 7
_diffrn_reflns_limit_l_min -15
_diffrn_reflns_number 12318
_diffrn_reflns_point_group_measured_fraction_full 0.999
_diffrn_reflns_point_group_measured_fraction_max 0.997
_diffrn_reflns_theta_full 25.242
_diffrn_reflns_theta_max 26.427
_diffrn_reflns_theta_min 1.678
_exptl_absorpt_coefficient_mu 0.217
_exptl_absorpt_correction_T_max 0.9485
_exptl_absorpt_correction_T_min 0.8815
_exptl_absorpt_correction_type multi-scan
_exptl_absorpt_process_details 'SADABS V2014/2 (Bruker AXS Inc.)'
_exptl_crystal_colour Colorless
_exptl_crystal_density_diffrn 1.346
_exptl_crystal_density_meas ?
_exptl_crystal_density_method 'not measured'
_exptl_crystal_description Lamellar
_exptl_crystal_F_000 656
_exptl_crystal_size_max 0.30
_exptl_crystal_size_mid 0.20
_exptl_crystal_size_min 0.20
_refine_diff_density_max 0.367
_refine_diff_density_min -0.348
_refine_diff_density_rms 0.045
_refine_ls_extinction_method none
_refine_ls_goodness_of_fit_ref 1.023
_refine_ls_hydrogen_treatment constr
_refine_ls_matrix_type full
_refine_ls_number_parameters 200
_refine_ls_number_reflns 3143
_refine_ls_number_restraints 0
_refine_ls_restrained_S_all 1.023
_refine_ls_R_factor_all 0.0372
_refine_ls_R_factor_gt 0.0320
_refine_ls_shift/su_max 0.001
_refine_ls_shift/su_mean 0.000
_refine_ls_structure_factor_coef Fsqd
_refine_ls_weighting_details 'w=1/[\s^2^(Fo^2^)+(0.0367P)^2^+0.9568P] where P=(Fo^2^+2Fc^2^)/3'
_refine_ls_weighting_scheme calc
_refine_ls_wR_factor_gt 0.0786
_refine_ls_wR_factor_ref 0.0820
_reflns_Friedel_coverage 0.000
_reflns_number_gt 2778
_reflns_number_total 3143
_reflns_threshold_expression 'I > 2\s(I)'
_cod_data_source_file ol5032238_si_001.cif
_cod_data_source_block 140820LT
_cod_depositor_comments
;
The following automatic conversions were performed:

'_exptl_crystal_density_meas' value 'not measured' was changed to '?'
- the value is perceived as not measured.

Automatic conversion script
Id: cif_fix_values 3008 2015-01-20 13:52:24Z robertas 

 Adding full bibliography for 1518300--1518302.cif.
;
_cod_database_code 1518300
_shelx_space_group_comment
;
The symmetry employed for this shelxl refinement is uniquely defined
by the following loop, which should always be used as a source of
symmetry information in preference to the above space-group names.
They are only intended as comments.
;
_shelxl_version_number 2014-3

loop_
_space_group_symop_operation_xyz
'x, y, z'
'-x, y+1/2, -z+1/2'
'-x, -y, -z'
'x, -y-1/2, z-1/2'

loop_
_atom_site_label
_atom_site_type_symbol
_atom_site_fract_x
_atom_site_fract_y
_atom_site_fract_z
_atom_site_U_iso_or_equiv
_atom_site_adp_type
_atom_site_occupancy
_atom_site_site_symmetry_order
_atom_site_calc_flag
_atom_site_refinement_flags_posn
_atom_site_refinement_flags_adp
S1 S 0.29544(3) 1.03592(3) 0.00874(3) 0.01399(10) Uani 1 1 d . .
O1 O 0.20359(8) 1.08186(10) -0.08852(8) 0.0189(2) Uani 1 1 d . .
O2 O 0.37683(8) 0.95692(10) -0.01744(9) 0.0192(2) Uani 1 1 d . .
N1 N 0.53576(10) 1.07834(11) 0.23060(10) 0.0138(2) Uani 1 1 d . .
H14 H 0.5615 1.0480 0.1766 0.017 Uiso 1 1 calc R U
C1 C 0.10615(14) 0.74118(16) 0.32930(15) 0.0272(4) Uani 1 1 d . .
H1 H 0.1318 0.7776 0.4086 0.041 Uiso 1 1 calc R U
H3 H 0.1302 0.6524 0.3325 0.041 Uiso 1 1 calc R U
H17 H 0.0255 0.7450 0.2981 0.041 Uiso 1 1 calc R U
C2 C 0.15362(12) 0.81583(14) 0.25068(12) 0.0176(3) Uani 1 1 d . .
C3 C 0.09117(12) 0.90760(15) 0.17356(13) 0.0185(3) Uani 1 1 d . .
H4 H 0.0172 0.9228 0.1699 0.022 Uiso 1 1 calc R U
C4 C 0.13580(12) 0.97691(14) 0.10215(12) 0.0169(3) Uani 1 1 d . .
H5 H 0.0934 1.0406 0.0512 0.020 Uiso 1 1 calc R U
C5 C 0.24316(11) 0.95233(13) 0.10589(12) 0.0138(3) Uani 1 1 d . .
C6 C 0.36461(12) 1.17311(14) 0.08783(12) 0.0169(3) Uani 1 1 d . .
H6 H 0.4077 1.2133 0.0426 0.020 Uiso 1 1 calc R U
H7 H 0.3085 1.2353 0.0929 0.020 Uiso 1 1 calc R U
C7 C 0.43976(11) 1.14575(13) 0.20857(12) 0.0149(3) Uani 1 1 d . .
C8 C 0.58591(12) 1.06546(13) 0.35049(12) 0.0147(3) Uani 1 1 d . .
C9 C 0.69239(12) 1.00116(13) 0.40173(12) 0.0151(3) Uani 1 1 d . .
C10 C 0.73134(12) 0.97027(14) 0.52157(13) 0.0184(3) Uani 1 1 d . .
H8 H 0.6889 0.9920 0.5702 0.022 Uiso 1 1 calc R U
C11 C 0.83123(13) 0.90836(15) 0.56978(13) 0.0225(3) Uani 1 1 d . .
H9 H 0.8563 0.8875 0.6510 0.027 Uiso 1 1 calc R U
C12 C 0.89489(13) 0.87652(16) 0.50083(15) 0.0256(4) Uani 1 1 d . .
H2 H 0.9632 0.8338 0.5343 0.031 Uiso 1 1 calc R U
C13 C 0.75747(13) 0.96904(15) 0.33320(13) 0.0215(3) Uani 1 1 d . .
H11 H 0.7328 0.9894 0.2518 0.026 Uiso 1 1 calc R U
C14 C 0.85776(14) 0.90770(17) 0.38244(15) 0.0277(4) Uani 1 1 d . .
H10 H 0.9013 0.8869 0.3347 0.033 Uiso 1 1 calc R U
C15 C 0.51969(12) 1.12596(14) 0.40355(12) 0.0180(3) Uani 1 1 d . .
H13 H 0.5334 1.1326 0.4858 0.022 Uiso 1 1 calc R U
C16 C 0.42776(12) 1.17657(14) 0.31442(12) 0.0177(3) Uani 1 1 d . .
H12 H 0.3687 1.2232 0.3257 0.021 Uiso 1 1 calc R U
C17 C 0.30777(12) 0.86186(14) 0.18229(13) 0.0170(3) Uani 1 1 d . .
H16 H 0.3812 0.8459 0.1846 0.020 Uiso 1 1 calc R U
C18 C 0.26252(12) 0.79549(14) 0.25493(13) 0.0186(3) Uani 1 1 d . .
H15 H 0.3064 0.7349 0.3087 0.022 Uiso 1 1 calc R U

loop_
_atom_site_aniso_label
_atom_site_aniso_U_11
_atom_site_aniso_U_22
_atom_site_aniso_U_33
_atom_site_aniso_U_23
_atom_site_aniso_U_13
_atom_site_aniso_U_12
S1 0.01379(18) 0.01620(18) 0.01201(17) -0.00087(13) 0.00427(13) -0.00060(13)
O1 0.0167(5) 0.0247(5) 0.0135(5) 0.0007(4) 0.0027(4) 0.0007(4)
O2 0.0175(5) 0.0230(6) 0.0197(5) -0.0017(4) 0.0098(4) 0.0013(4)
N1 0.0154(6) 0.0144(6) 0.0127(5) -0.0011(4) 0.0061(5) -0.0014(5)
C1 0.0265(9) 0.0271(9) 0.0327(9) 0.0098(7) 0.0161(7) 0.0042(7)
C2 0.0194(7) 0.0161(7) 0.0188(7) -0.0019(6) 0.0083(6) -0.0007(6)
C3 0.0140(7) 0.0234(8) 0.0190(7) -0.0004(6) 0.0066(6) 0.0016(6)
C4 0.0145(7) 0.0196(7) 0.0152(7) 0.0013(6) 0.0030(5) 0.0021(6)
C5 0.0146(7) 0.0140(7) 0.0133(6) -0.0031(5) 0.0053(5) -0.0017(5)
C6 0.0186(7) 0.0139(7) 0.0164(7) 0.0005(5) 0.0032(6) -0.0029(6)
C7 0.0150(7) 0.0125(7) 0.0164(7) 0.0006(5) 0.0042(5) -0.0025(5)
C8 0.0168(7) 0.0141(7) 0.0133(6) -0.0011(5) 0.0050(5) -0.0041(5)
C9 0.0161(7) 0.0121(6) 0.0166(7) -0.0017(5) 0.0047(5) -0.0025(5)
C10 0.0210(7) 0.0175(7) 0.0164(7) -0.0038(6) 0.0058(6) -0.0022(6)
C11 0.0242(8) 0.0212(8) 0.0166(7) -0.0009(6) -0.0008(6) -0.0012(6)
C12 0.0183(8) 0.0242(8) 0.0307(8) 0.0036(7) 0.0031(6) 0.0034(6)
C13 0.0224(8) 0.0246(8) 0.0194(7) 0.0047(6) 0.0095(6) 0.0037(6)
C14 0.0247(8) 0.0309(9) 0.0322(9) 0.0052(7) 0.0158(7) 0.0080(7)
C15 0.0205(7) 0.0204(7) 0.0136(6) -0.0012(6) 0.0065(6) 0.0008(6)
C16 0.0181(7) 0.0180(7) 0.0180(7) -0.0011(6) 0.0073(6) 0.0010(6)
C17 0.0154(7) 0.0159(7) 0.0203(7) -0.0024(6) 0.0066(6) 0.0014(5)
C18 0.0201(7) 0.0145(7) 0.0220(7) 0.0014(6) 0.0079(6) 0.0035(6)

loop_
_atom_type_symbol
_atom_type_description
_atom_type_scat_dispersion_real
_atom_type_scat_dispersion_imag
_atom_type_scat_source
C C 0.0033 0.0016 'International Tables Vol C Tables 4.2.6.8 and 6.1.1.4'
H H 0.0000 0.0000 'International Tables Vol C Tables 4.2.6.8 and 6.1.1.4'
N N 0.0061 0.0033 'International Tables Vol C Tables 4.2.6.8 and 6.1.1.4'
O O 0.0106 0.0060 'International Tables Vol C Tables 4.2.6.8 and 6.1.1.4'
S S 0.1246 0.1234 'International Tables Vol C Tables 4.2.6.8 and 6.1.1.4'

loop_
_geom_angle_atom_site_label_1
_geom_angle_atom_site_label_2
_geom_angle_atom_site_label_3
_geom_angle
O1 S1 O2 118.08(6)
O1 S1 C5 108.45(6)
O2 S1 C5 108.57(6)
O1 S1 C6 106.97(6)
O2 S1 C6 108.00(7)
C5 S1 C6 106.17(7)
C7 N1 C8 109.52(12)
C7 N1 H14 125.2
C8 N1 H14 125.2
C2 C1 H1 109.5
C2 C1 H3 109.5
H1 C1 H3 109.5
C2 C1 H17 109.5
H1 C1 H17 109.5
H3 C1 H17 109.5
C3 C2 C18 118.63(13)
C3 C2 C1 121.06(14)
C18 C2 C1 120.29(13)
C4 C3 C2 120.75(14)
C4 C3 H4 119.6
C2 C3 H4 119.6
C3 C4 C5 119.39(13)
C3 C4 H5 120.3
C5 C4 H5 120.3
C4 C5 C17 121.22(13)
C4 C5 S1 118.46(11)
C17 C5 S1 120.30(11)
C7 C6 S1 114.41(10)
C7 C6 H6 108.7
S1 C6 H6 108.7
C7 C6 H7 108.7
S1 C6 H7 108.7
H6 C6 H7 107.6
N1 C7 C16 108.12(12)
N1 C7 C6 122.93(13)
C16 C7 C6 128.92(13)
C15 C8 N1 107.03(12)
C15 C8 C9 130.59(13)
N1 C8 C9 122.34(13)
C13 C9 C10 118.18(13)
C13 C9 C8 121.31(13)
C10 C9 C8 120.51(13)
C11 C10 C9 120.58(14)
C11 C10 H8 119.7
C9 C10 H8 119.7
C12 C11 C10 120.73(14)
C12 C11 H9 119.6
C10 C11 H9 119.6
C11 C12 C14 119.22(15)
C11 C12 H2 120.4
C14 C12 H2 120.4
C14 C13 C9 120.83(14)
C14 C13 H11 119.6
C9 C13 H11 119.6
C12 C14 C13 120.46(15)
C12 C14 H10 119.8
C13 C14 H10 119.8
C8 C15 C16 108.14(12)
C8 C15 H13 125.9
C16 C15 H13 125.9
C7 C16 C15 107.20(13)
C7 C16 H12 126.4
C15 C16 H12 126.4
C18 C17 C5 118.55(13)
C18 C17 H16 120.7
C5 C17 H16 120.7
C17 C18 C2 121.42(14)
C17 C18 H15 119.3
C2 C18 H15 119.3

loop_
_geom_bond_atom_site_label_1
_geom_bond_atom_site_label_2
_geom_bond_distance
S1 O1 1.4456(10)
S1 O2 1.4491(11)
S1 C5 1.7631(14)
S1 C6 1.7945(14)
N1 C7 1.3708(18)
N1 C8 1.3810(17)
N1 H14 0.8800
C1 C2 1.505(2)
C1 H1 0.9800
C1 H3 0.9800
C1 H17 0.9800
C2 C3 1.396(2)
C2 C18 1.400(2)
C3 C4 1.387(2)
C3 H4 0.9500
C4 C5 1.390(2)
C4 H5 0.9500
C5 C17 1.392(2)
C6 C7 1.4857(19)
C6 H6 0.9900
C6 H7 0.9900
C7 C16 1.372(2)
C8 C15 1.376(2)
C8 C9 1.468(2)
C9 C13 1.396(2)
C9 C10 1.401(2)
C10 C11 1.385(2)
C10 H8 0.9500
C11 C12 1.385(2)
C11 H9 0.9500
C12 C14 1.386(2)
C12 H2 0.9500
C13 C14 1.388(2)
C13 H11 0.9500
C14 H10 0.9500
C15 C16 1.413(2)
C15 H13 0.9500
C16 H12 0.9500
C17 C18 1.387(2)
C17 H16 0.9500
C18 H15 0.9500
